data_7200600
loop_
_publ_author_name
'Zhao, Xia-Xia'
'Ma, Jian-Ping'
'Shen, Da-Zhong'
'Dong, Yu-Bin'
'Huang, Ru-Qi'

_publ_section_title
;
 Bird-like spiro-metallacyclic complexes based on a bent oxadiazole
 bridging ligand
;
_journal_issue 7
_journal_name_full CrystEngComm
_journal_page_first 1281
_journal_paper_doi 10.1039/b818753n
_journal_volume 11
_journal_year 2009
_chemical_formula_sum 'C40 H40 Cu N18 O12'
_chemical_formula_weight 1028.44
_chemical_name_systematic
;
?
;
_space_group_IT_number 2
_symmetry_cell_setting triclinic
_symmetry_space_group_name_Hall '-P 1'
_symmetry_space_group_name_H-M 'P -1'
_atom_sites_solution_hydrogens geom
_atom_sites_solution_primary direct
_atom_sites_solution_secondary difmap
_audit_creation_method SHELXL-97
_cell_angle_alpha 69.886(3)
_cell_angle_beta 78.080(4)
_cell_angle_gamma 70.235(3)
_cell_formula_units_Z 1
_cell_length_a 8.335(2)
_cell_length_b 12.075(3)
_cell_length_c 12.621(3)
_cell_measurement_reflns_used 1626
_cell_measurement_temperature 298(2)
_cell_measurement_theta_max 24.292
_cell_measurement_theta_min 2.611
_cell_volume 1116.6(5)
_computing_cell_refinement 'Bruker SMART'
_computing_data_collection 'Bruker SMART'
_computing_data_reduction 'Bruker SAINT'
_computing_molecular_graphics 'Bruker SHELXTL'
_computing_publication_material 'Bruker SHELXTL'
_computing_structure_refinement 'SHELXL-97 (Sheldrick, 1997)'
_computing_structure_solution 'SHELXS-97 (Sheldrick, 1990)'
_diffrn_ambient_temperature 298(2)
_diffrn_measured_fraction_theta_full 0.956
_diffrn_measured_fraction_theta_max 0.956
_diffrn_measurement_device_type 'CCD area detector'
_diffrn_measurement_method 'phi and omega scans'
_diffrn_radiation_monochromator graphite
_diffrn_radiation_source 'fine-focus sealed tube'
_diffrn_radiation_type MoK\a
_diffrn_radiation_wavelength 0.71073
_diffrn_reflns_av_R_equivalents 0.0163
_diffrn_reflns_av_sigmaI/netI 0.0445
_diffrn_reflns_limit_h_max 9
_diffrn_reflns_limit_h_min -4
_diffrn_reflns_limit_k_max 14
_diffrn_reflns_limit_k_min -12
_diffrn_reflns_limit_l_max 15
_diffrn_reflns_limit_l_min -13
_diffrn_reflns_number 5136
_diffrn_reflns_theta_full 25.15
_diffrn_reflns_theta_max 25.15
_diffrn_reflns_theta_min 1.73
_exptl_absorpt_coefficient_mu 0.574
_exptl_absorpt_correction_T_max 0.9396
_exptl_absorpt_correction_T_min 0.7988
_exptl_absorpt_correction_type multi-scan
_exptl_absorpt_process_details sadabs
_exptl_crystal_colour blue
_exptl_crystal_density_diffrn 1.529
_exptl_crystal_density_method 'not measured'
_exptl_crystal_description block
_exptl_crystal_F_000 531
_exptl_crystal_size_max 0.41
_exptl_crystal_size_mid 0.30
_exptl_crystal_size_min 0.11
_refine_diff_density_max 0.529
_refine_diff_density_min -0.345
_refine_diff_density_rms 0.061
_refine_ls_extinction_method none
_refine_ls_goodness_of_fit_ref 1.026
_refine_ls_hydrogen_treatment constr
_refine_ls_matrix_type full
_refine_ls_number_parameters 322
_refine_ls_number_reflns 3826
_refine_ls_number_restraints 6
_refine_ls_restrained_S_all 1.026
_refine_ls_R_factor_all 0.0590
_refine_ls_R_factor_gt 0.0499
_refine_ls_shift/su_max 0.000
_refine_ls_shift/su_mean 0.000
_refine_ls_structure_factor_coef Fsqd
_refine_ls_weighting_details 'calc w=1/[\s^2^(Fo^2^)+(0.0524P)^2^+1.0530P] where P=(Fo^2^+2Fc^2^)/3'
_refine_ls_weighting_scheme calc
_refine_ls_wR_factor_gt 0.1156
_refine_ls_wR_factor_ref 0.1218
_reflns_number_gt 3293
_reflns_number_total 3826
_reflns_threshold_expression >2sigma(I)
_cod_data_source_file b818753n.txt
_cod_data_source_block 60915am
_cod_depositor_comments
;
The following automatic conversions were performed:
'_symmetry_cell_setting' value 'Triclinic' changed to 'triclinic'
according to '/home/saulius/struct/CIF-dictionaries/cif_core.dic'
dictionary named 'cif_core.dic' version 2.4.1 from 2010-06-29.

Automatic conversion script
Id: cif_fix_enum 1527 2010-12-29 10:47:43Z saulius 
;
_cod_original_cell_volume 1116.7(5)
_cod_original_sg_symbol_H-M P-1
_cod_database_code 7200600

loop_
_symmetry_equiv_pos_as_xyz
'x, y, z'
'-x, -y, -z'

loop_
_atom_site_label
_atom_site_type_symbol
_atom_site_fract_x
_atom_site_fract_y
_atom_site_fract_z
_atom_site_U_iso_or_equiv
_atom_site_adp_type
_atom_site_occupancy
_atom_site_symmetry_multiplicity
_atom_site_calc_flag
_atom_site_refinement_flags
_atom_site_disorder_assembly
_atom_site_disorder_group
O5 O 0.1431(5) 0.5719(3) 1.0081(4) 0.1131(14) Uani 1 1 d D . .
H5A H 0.1867 0.5050 0.9899 0.170 Uiso 1 1 d RD . .
H5B H 0.0346 0.5903 1.0251 0.170 Uiso 1 1 d RD . .
O2 O 0.4699(4) 0.3851(3) 0.8708(3) 0.0727(9) Uani 1 1 d . . .
Cu1 Cu 0.0000 0.0000 1.0000 0.03207(18) Uani 1 2 d S . .
O3 O 0.4121(4) 0.2355(3) 0.8493(3) 0.0799(10) Uani 1 1 d . . .
N1 N 0.3408(4) -0.0643(3) 0.3378(2) 0.0415(7) Uani 1 1 d . . .
N2 N 0.2023(4) 0.0406(3) 0.3047(2) 0.0415(7) Uani 1 1 d . . .
N3 N -0.1685(3) 0.2741(2) 0.7112(2) 0.0306(6) Uani 1 1 d . . .
N4 N -0.0281(3) 0.3081(2) 0.7091(2) 0.0402(6) Uani 1 1 d . . .
N5 N -0.0451(3) 0.1439(2) 0.8586(2) 0.0322(6) Uani 1 1 d . . .
N6 N 0.2270(3) -0.0813(2) 0.9281(2) 0.0343(6) Uani 1 1 d . . .
N7 N 0.4292(3) -0.2201(2) 0.8675(2) 0.0365(6) Uani 1 1 d . . .
N8 N 0.5003(4) -0.1308(3) 0.8551(3) 0.0503(8) Uani 1 1 d . . .
N9 N 0.3750(4) 0.3211(3) 0.8901(3) 0.0462(7) Uani 1 1 d . . .
C1 C 0.2685(4) -0.1907(3) 0.9113(3) 0.0355(7) Uani 1 1 d . . .
H1 H 0.1952 -0.2391 0.9279 0.043 Uiso 1 1 calc R . .
C2 C 0.3754(4) -0.0499(3) 0.8929(3) 0.0460(8) Uani 1 1 d . . .
H2 H 0.3868 0.0231 0.8956 0.055 Uiso 1 1 calc R . .
C3 C 0.5268(5) -0.3276(3) 0.8296(3) 0.0463(8) Uani 1 1 d . . .
H3A H 0.4638 -0.3881 0.8565 0.056 Uiso 1 1 calc R . .
H3B H 0.6351 -0.3645 0.8624 0.056 Uiso 1 1 calc R . .
C4 C 0.5610(4) -0.2950(3) 0.7023(3) 0.0371(7) Uani 1 1 d . . .
C5 C 0.7042(4) -0.3677(3) 0.6543(3) 0.0425(8) Uani 1 1 d . . .
H5 H 0.7803 -0.4330 0.7008 0.051 Uiso 1 1 calc R . .
C6 C 0.7347(4) -0.3440(3) 0.5381(3) 0.0451(9) Uani 1 1 d . . .
H6 H 0.8315 -0.3933 0.5069 0.054 Uiso 1 1 calc R . .
C7 C 0.6237(4) -0.2485(3) 0.4680(3) 0.0420(8) Uani 1 1 d . . .
H7 H 0.6444 -0.2337 0.3898 0.050 Uiso 1 1 calc R . .
C8 C 0.4800(4) -0.1736(3) 0.5146(3) 0.0341(7) Uani 1 1 d . . .
C9 C 0.4503(4) -0.1973(3) 0.6320(3) 0.0361(7) Uani 1 1 d . . .
H9 H 0.3551 -0.1470 0.6633 0.043 Uiso 1 1 calc R . .
C10 C 0.3583(4) -0.0759(3) 0.4404(3) 0.0339(7) Uani 1 1 d . . .
C11 C 0.1478(4) 0.0847(3) 0.3894(2) 0.0338(7) Uani 1 1 d . . .
C12 C 0.0092(4) 0.1951(3) 0.3971(3) 0.0335(7) Uani 1 1 d . . .
C13 C -0.0488(5) 0.2841(3) 0.2982(3) 0.0476(9) Uani 1 1 d . . .
H13 H -0.0015 0.2726 0.2279 0.057 Uiso 1 1 calc R . .
C14 C -0.1770(5) 0.3894(3) 0.3051(3) 0.0563(10) Uani 1 1 d . . .
H14 H -0.2160 0.4497 0.2391 0.068 Uiso 1 1 calc R . .
C15 C -0.2484(5) 0.4067(3) 0.4089(3) 0.0469(9) Uani 1 1 d . . .
H15 H -0.3351 0.4785 0.4121 0.056 Uiso 1 1 calc R . .
C16 C -0.1924(4) 0.3180(3) 0.5088(3) 0.0346(7) Uani 1 1 d . . .
C17 C -0.0621(4) 0.2128(3) 0.5018(2) 0.0323(7) Uani 1 1 d . . .
H17 H -0.0217 0.1532 0.5678 0.039 Uiso 1 1 calc R . .
C18 C -0.2814(4) 0.3374(3) 0.6206(3) 0.0349(7) Uani 1 1 d . . .
H18A H -0.3208 0.4249 0.6126 0.042 Uiso 1 1 calc R . .
H18B H -0.3810 0.3072 0.6411 0.042 Uiso 1 1 calc R . .
C19 C -0.1778(4) 0.1779(3) 0.8002(2) 0.0314(7) Uani 1 1 d . . .
H19 H -0.2642 0.1398 0.8189 0.038 Uiso 1 1 calc R . .
C20 C 0.0408(4) 0.2280(3) 0.7991(3) 0.0403(8) Uani 1 1 d . . .
H20 H 0.1407 0.2281 0.8210 0.048 Uiso 1 1 calc R . .
O1 O 0.2407(3) 0.01486(19) 0.47972(17) 0.0348(5) Uani 1 1 d . . .
O4 O 0.2372(4) 0.3408(3) 0.9529(3) 0.0681(8) Uani 1 1 d . . .
O6 O 0.1404(3) 0.1117(2) 1.06714(19) 0.0482(6) Uani 1 1 d D . .
H6A H 0.1835 0.1682 1.0264 0.072 Uiso 1 1 d RD . .
H6B H 0.1581 0.0866 1.1364 0.072 Uiso 1 1 d RD . .

loop_
_atom_site_aniso_label
_atom_site_aniso_U_11
_atom_site_aniso_U_22
_atom_site_aniso_U_33
_atom_site_aniso_U_23
_atom_site_aniso_U_13
_atom_site_aniso_U_12
O5 0.083(2) 0.075(2) 0.183(4) -0.050(3) 0.000(3) -0.021(2)
O2 0.0652(19) 0.0565(17) 0.103(2) -0.0180(16) -0.0101(17) -0.0304(15)
Cu1 0.0292(3) 0.0385(3) 0.0221(3) -0.0075(2) -0.0007(2) -0.0046(2)
O3 0.0557(18) 0.078(2) 0.129(3) -0.065(2) -0.0042(18) -0.0174(16)
N1 0.0502(17) 0.0450(16) 0.0313(15) -0.0142(12) -0.0009(12) -0.0152(14)
N2 0.0498(17) 0.0475(16) 0.0284(15) -0.0117(12) -0.0021(12) -0.0163(14)
N3 0.0282(13) 0.0311(13) 0.0300(14) -0.0092(11) -0.0050(10) -0.0041(11)
N4 0.0399(15) 0.0443(16) 0.0381(15) -0.0065(12) -0.0069(12) -0.0185(13)
N5 0.0292(13) 0.0408(15) 0.0260(13) -0.0105(11) -0.0010(11) -0.0098(12)
N6 0.0332(14) 0.0406(15) 0.0280(14) -0.0127(11) 0.0014(11) -0.0092(12)
N7 0.0349(14) 0.0376(15) 0.0335(15) -0.0116(12) -0.0032(11) -0.0054(12)
N8 0.0337(16) 0.0507(18) 0.067(2) -0.0238(16) 0.0042(14) -0.0119(14)
N9 0.0374(16) 0.0419(17) 0.0550(19) -0.0098(14) -0.0137(14) -0.0055(14)
C1 0.0346(17) 0.0392(18) 0.0322(17) -0.0101(14) -0.0020(13) -0.0115(14)
C2 0.0356(18) 0.048(2) 0.058(2) -0.0231(17) 0.0024(16) -0.0138(16)
C3 0.048(2) 0.0381(19) 0.042(2) -0.0136(15) -0.0072(16) 0.0042(16)
C4 0.0342(17) 0.0342(17) 0.0418(19) -0.0162(14) -0.0020(14) -0.0048(14)
C5 0.0338(17) 0.0380(18) 0.058(2) -0.0227(16) -0.0065(16) -0.0034(15)
C6 0.0318(17) 0.046(2) 0.062(2) -0.0338(18) 0.0089(16) -0.0064(15)
C7 0.0404(19) 0.048(2) 0.042(2) -0.0231(16) 0.0087(15) -0.0170(16)
C8 0.0342(16) 0.0355(17) 0.0371(18) -0.0166(14) 0.0019(13) -0.0131(14)
C9 0.0301(16) 0.0361(17) 0.0405(19) -0.0187(14) 0.0027(13) -0.0041(14)
C10 0.0365(17) 0.0388(17) 0.0318(17) -0.0157(14) 0.0056(13) -0.0178(14)
C11 0.0405(17) 0.0375(17) 0.0264(16) -0.0051(13) -0.0060(13) -0.0181(14)
C12 0.0383(17) 0.0351(17) 0.0317(17) -0.0083(13) -0.0094(13) -0.0148(14)
C13 0.062(2) 0.050(2) 0.0290(18) -0.0067(15) -0.0113(16) -0.0143(18)
C14 0.071(3) 0.050(2) 0.034(2) 0.0045(16) -0.0221(18) -0.008(2)
C15 0.054(2) 0.0342(18) 0.044(2) -0.0028(15) -0.0211(17) -0.0017(16)
C16 0.0371(17) 0.0313(16) 0.0370(17) -0.0062(13) -0.0112(14) -0.0114(14)
C17 0.0357(17) 0.0303(16) 0.0297(17) -0.0021(12) -0.0112(13) -0.0104(13)
C18 0.0340(16) 0.0278(16) 0.0373(18) -0.0065(13) -0.0110(13) -0.0011(13)
C19 0.0286(15) 0.0349(16) 0.0289(16) -0.0104(13) -0.0006(12) -0.0073(13)
C20 0.0362(17) 0.054(2) 0.0354(18) -0.0117(15) -0.0066(14) -0.0181(16)
O1 0.0388(12) 0.0381(12) 0.0292(11) -0.0137(9) -0.0028(9) -0.0100(10)
O4 0.0519(17) 0.0690(19) 0.0715(19) -0.0225(15) 0.0042(14) -0.0073(14)
O6 0.0627(16) 0.0607(15) 0.0312(12) -0.0097(11) -0.0089(11) -0.0321(13)

loop_
_atom_type_symbol
_atom_type_description
_atom_type_scat_dispersion_real
_atom_type_scat_dispersion_imag
_atom_type_scat_source
C C 0.0033 0.0016 'International Tables Vol C Tables 4.2.6.8 and 6.1.1.4'
H H 0.0000 0.0000 'International Tables Vol C Tables 4.2.6.8 and 6.1.1.4'
N N 0.0061 0.0033 'International Tables Vol C Tables 4.2.6.8 and 6.1.1.4'
O O 0.0106 0.0060 'International Tables Vol C Tables 4.2.6.8 and 6.1.1.4'
Cu Cu 0.3201 1.2651 'International Tables Vol C Tables 4.2.6.8 and 6.1.1.4'

loop_
_geom_angle_atom_site_label_1
_geom_angle_atom_site_label_2
_geom_angle_atom_site_label_3
_geom_angle
_geom_angle_site_symmetry_1
_geom_angle_site_symmetry_3
_geom_angle_publ_flag
H5A O5 H5B 114.3 . . ?
N6 Cu1 N6 180.00 . 2_557 ?
N6 Cu1 N5 91.83(10) . . ?
N6 Cu1 N5 88.17(10) 2_557 . ?
N6 Cu1 N5 88.17(10) . 2_557 ?
N6 Cu1 N5 91.83(10) 2_557 2_557 ?
N5 Cu1 N5 180.00 . 2_557 ?
N6 Cu1 O6 90.00(9) . . ?
N6 Cu1 O6 90.00(9) 2_557 . ?
N5 Cu1 O6 88.98(9) . . ?
N5 Cu1 O6 91.02(9) 2_557 . ?
C10 N1 N2 106.3(3) . . ?
C11 N2 N1 106.9(3) . . ?
C19 N3 N4 110.5(2) . . ?
C19 N3 C18 128.4(3) . . ?
N4 N3 C18 121.1(2) . . ?
C20 N4 N3 102.5(2) . . ?
C19 N5 C20 102.9(3) . . ?
C19 N5 Cu1 124.6(2) . . ?
C20 N5 Cu1 132.5(2) . . ?
C1 N6 C2 102.8(3) . . ?
C1 N6 Cu1 124.9(2) . . ?
C2 N6 Cu1 132.2(2) . . ?
C1 N7 N8 110.4(3) . . ?
C1 N7 C3 129.1(3) . . ?
N8 N7 C3 120.5(3) . . ?
C2 N8 N7 103.0(3) . . ?
O2 N9 O3 121.1(3) . . ?
O2 N9 O4 120.5(3) . . ?
O3 N9 O4 118.4(3) . . ?
N7 C1 N6 109.7(3) . . ?
N7 C1 H1 125.2 . . ?
N6 C1 H1 125.2 . . ?
N8 C2 N6 114.1(3) . . ?
N8 C2 H2 122.9 . . ?
N6 C2 H2 122.9 . . ?
N7 C3 C4 112.1(3) . . ?
N7 C3 H3A 109.2 . . ?
C4 C3 H3A 109.2 . . ?
N7 C3 H3B 109.2 . . ?
C4 C3 H3B 109.2 . . ?
H3A C3 H3B 107.9 . . ?
C9 C4 C5 119.1(3) . . ?
C9 C4 C3 121.9(3) . . ?
C5 C4 C3 119.0(3) . . ?
C6 C5 C4 120.4(3) . . ?
C6 C5 H5 119.8 . . ?
C4 C5 H5 119.8 . . ?
C7 C6 C5 120.7(3) . . ?
C7 C6 H6 119.6 . . ?
C5 C6 H6 119.6 . . ?
C6 C7 C8 119.6(3) . . ?
C6 C7 H7 120.2 . . ?
C8 C7 H7 120.2 . . ?
C7 C8 C9 119.5(3) . . ?
C7 C8 C10 119.5(3) . . ?
C9 C8 C10 120.9(3) . . ?
C4 C9 C8 120.6(3) . . ?
C4 C9 H9 119.7 . . ?
C8 C9 H9 119.7 . . ?
N1 C10 O1 112.2(3) . . ?
N1 C10 C8 127.8(3) . . ?
O1 C10 C8 119.9(3) . . ?
N2 C11 O1 111.6(3) . . ?
N2 C11 C12 128.5(3) . . ?
O1 C11 C12 119.9(3) . . ?
C13 C12 C17 120.1(3) . . ?
C13 C12 C11 119.2(3) . . ?
C17 C12 C11 120.7(3) . . ?
C14 C13 C12 119.2(3) . . ?
C14 C13 H13 120.4 . . ?
C12 C13 H13 120.4 . . ?
C13 C14 C15 120.6(3) . . ?
C13 C14 H14 119.7 . . ?
C15 C14 H14 119.7 . . ?
C14 C15 C16 120.8(3) . . ?
C14 C15 H15 119.6 . . ?
C16 C15 H15 119.6 . . ?
C17 C16 C15 118.6(3) . . ?
C17 C16 C18 122.4(3) . . ?
C15 C16 C18 118.9(3) . . ?
C16 C17 C12 120.6(3) . . ?
C16 C17 H17 119.7 . . ?
C12 C17 H17 119.7 . . ?
N3 C18 C16 111.9(2) . . ?
N3 C18 H18A 109.2 . . ?
C16 C18 H18A 109.2 . . ?
N3 C18 H18B 109.2 . . ?
C16 C18 H18B 109.2 . . ?
H18A C18 H18B 107.9 . . ?
N3 C19 N5 109.6(3) . . ?
N3 C19 H19 125.2 . . ?
N5 C19 H19 125.2 . . ?
N4 C20 N5 114.5(3) . . ?
N4 C20 H20 122.7 . . ?
N5 C20 H20 122.7 . . ?
C10 O1 C11 103.0(2) . . ?
N9 O4 H5A 110.7 . . ?
N9 O4 H6A 106.1 . . ?
H5A O4 H6A 139.0 . . ?
Cu1 O6 H6A 126.4 . . ?
Cu1 O6 H6B 118.5 . . ?
H6A O6 H6B 114.7 . . ?

loop_
_geom_bond_atom_site_label_1
_geom_bond_atom_site_label_2
_geom_bond_distance
_geom_bond_site_symmetry_2
_geom_bond_publ_flag
O5 H5A 0.8558 . ?
O5 H5B 0.8543 . ?
O2 N9 1.219(4) . ?
Cu1 N6 2.004(2) . ?
Cu1 N6 2.004(2) 2_557 ?
Cu1 N5 2.012(2) . ?
Cu1 N5 2.012(2) 2_557 ?
Cu1 O6 2.484(2) . ?
O3 N9 1.229(4) . ?
N1 C10 1.287(4) . ?
N1 N2 1.400(4) . ?
N2 C11 1.289(4) . ?
N3 C19 1.321(4) . ?
N3 N4 1.358(3) . ?
N3 C18 1.460(4) . ?
N4 C20 1.302(4) . ?
N5 C19 1.326(4) . ?
N5 C20 1.361(4) . ?
N6 C1 1.327(4) . ?
N6 C2 1.359(4) . ?
N7 C1 1.316(4) . ?
N7 N8 1.347(4) . ?
N7 C3 1.459(4) . ?
N8 C2 1.302(4) . ?
N9 O4 1.254(4) . ?
C1 H1 0.9300 . ?
C2 H2 0.9300 . ?
C3 C4 1.506(5) . ?
C3 H3A 0.9700 . ?
C3 H3B 0.9700 . ?
C4 C9 1.382(4) . ?
C4 C5 1.386(4) . ?
C5 C6 1.380(5) . ?
C5 H5 0.9300 . ?
C6 C7 1.372(5) . ?
C6 H6 0.9300 . ?
C7 C8 1.393(4) . ?
C7 H7 0.9300 . ?
C8 C9 1.393(4) . ?
C8 C10 1.456(4) . ?
C9 H9 0.9300 . ?
C10 O1 1.362(4) . ?
C11 O1 1.368(4) . ?
C11 C12 1.457(4) . ?
C12 C13 1.386(4) . ?
C12 C17 1.389(4) . ?
C13 C14 1.374(5) . ?
C13 H13 0.9300 . ?
C14 C15 1.376(5) . ?
C14 H14 0.9300 . ?
C15 C16 1.389(4) . ?
C15 H15 0.9300 . ?
C16 C17 1.380(4) . ?
C16 C18 1.509(5) . ?
C17 H17 0.9300 . ?
C18 H18A 0.9700 . ?
C18 H18B 0.9700 . ?
C19 H19 0.9300 . ?
C20 H20 0.9300 . ?
O6 H6A 0.8412 . ?
O6 H6B 0.8475 . ?

loop_
_geom_hbond_atom_site_label_D
_geom_hbond_atom_site_label_H
_geom_hbond_atom_site_label_A
_geom_hbond_distance_DH
_geom_hbond_distance_HA
_geom_hbond_distance_DA
_geom_hbond_angle_DHA
_geom_hbond_site_symmetry_A
O6 H6B N2 0.85 2.08 2.926(4) 174.9 1_556
O6 H6A O4 0.84 2.13 2.944(4) 163.2 .
O5 H5A O4 0.86 2.08 2.919(5) 167.4 .
O5 H5B O4 0.85 2.13 2.976(5) 171.7 2_567

loop_
_geom_torsion_atom_site_label_1
_geom_torsion_atom_site_label_2
_geom_torsion_atom_site_label_3
_geom_torsion_atom_site_label_4
_geom_torsion
_geom_torsion_site_symmetry_1
_geom_torsion_site_symmetry_2
_geom_torsion_site_symmetry_3
_geom_torsion_site_symmetry_4
_geom_torsion_publ_flag
C10 N1 N2 C11 0.5(3) . . . . ?
C19 N3 N4 C20 0.2(3) . . . . ?
C18 N3 N4 C20 -177.2(3) . . . . ?
N6 Cu1 N5 C19 120.5(2) . . . . ?
N6 Cu1 N5 C19 -59.5(2) 2_557 . . . ?
N5 Cu1 N5 C19 -13(100) 2_557 . . . ?
O6 Cu1 N5 C19 -149.6(2) . . . . ?
N6 Cu1 N5 C20 -59.6(3) . . . . ?
N6 Cu1 N5 C20 120.4(3) 2_557 . . . ?
N5 Cu1 N5 C20 167(100) 2_557 . . . ?
O6 Cu1 N5 C20 30.4(3) . . . . ?
N6 Cu1 N6 C1 110(100) 2_557 . . . ?
N5 Cu1 N6 C1 -118.8(3) . . . . ?
N5 Cu1 N6 C1 61.2(3) 2_557 . . . ?
O6 Cu1 N6 C1 152.3(3) . . . . ?
N6 Cu1 N6 C2 -64(100) 2_557 . . . ?
N5 Cu1 N6 C2 66.6(3) . . . . ?
N5 Cu1 N6 C2 -113.4(3) 2_557 . . . ?
O6 Cu1 N6 C2 -22.4(3) . . . . ?
C1 N7 N8 C2 0.0(4) . . . . ?
C3 N7 N8 C2 177.3(3) . . . . ?
N8 N7 C1 N6 0.7(4) . . . . ?
C3 N7 C1 N6 -176.3(3) . . . . ?
C2 N6 C1 N7 -1.0(3) . . . . ?
Cu1 N6 C1 N7 -176.94(19) . . . . ?
N7 N8 C2 N6 -0.6(4) . . . . ?
C1 N6 C2 N8 1.0(4) . . . . ?
Cu1 N6 C2 N8 176.5(2) . . . . ?
C1 N7 C3 C4 108.3(4) . . . . ?
N8 N7 C3 C4 -68.5(4) . . . . ?
N7 C3 C4 C9 -29.3(5) . . . . ?
N7 C3 C4 C5 153.1(3) . . . . ?
C9 C4 C5 C6 -0.8(5) . . . . ?
C3 C4 C5 C6 176.8(3) . . . . ?
C4 C5 C6 C7 -0.2(5) . . . . ?
C5 C6 C7 C8 0.9(5) . . . . ?
C6 C7 C8 C9 -0.4(5) . . . . ?
C6 C7 C8 C10 -177.2(3) . . . . ?
C5 C4 C9 C8 1.3(5) . . . . ?
C3 C4 C9 C8 -176.3(3) . . . . ?
C7 C8 C9 C4 -0.7(5) . . . . ?
C10 C8 C9 C4 176.0(3) . . . . ?
N2 N1 C10 O1 -0.2(3) . . . . ?
N2 N1 C10 C8 177.3(3) . . . . ?
C7 C8 C10 N1 17.9(5) . . . . ?
C9 C8 C10 N1 -158.9(3) . . . . ?
C7 C8 C10 O1 -164.8(3) . . . . ?
C9 C8 C10 O1 18.4(4) . . . . ?
N1 N2 C11 O1 -0.6(3) . . . . ?
N1 N2 C11 C12 178.2(3) . . . . ?
N2 C11 C12 C13 -18.1(5) . . . . ?
O1 C11 C12 C13 160.5(3) . . . . ?
N2 C11 C12 C17 163.3(3) . . . . ?
O1 C11 C12 C17 -18.1(4) . . . . ?
C17 C12 C13 C14 0.0(5) . . . . ?
C11 C12 C13 C14 -178.6(3) . . . . ?
C12 C13 C14 C15 -0.4(6) . . . . ?
C13 C14 C15 C16 0.0(6) . . . . ?
C14 C15 C16 C17 0.8(5) . . . . ?
C14 C15 C16 C18 -176.4(3) . . . . ?
C15 C16 C17 C12 -1.2(4) . . . . ?
C18 C16 C17 C12 176.0(3) . . . . ?
C13 C12 C17 C16 0.8(4) . . . . ?
C11 C12 C17 C16 179.4(3) . . . . ?
C19 N3 C18 C16 -111.3(3) . . . . ?
N4 N3 C18 C16 65.6(3) . . . . ?
C17 C16 C18 N3 29.4(4) . . . . ?
C15 C16 C18 N3 -153.4(3) . . . . ?
N4 N3 C19 N5 -0.9(3) . . . . ?
C18 N3 C19 N5 176.3(3) . . . . ?
C20 N5 C19 N3 1.1(3) . . . . ?
Cu1 N5 C19 N3 -178.94(18) . . . . ?
N3 N4 C20 N5 0.5(4) . . . . ?
C19 N5 C20 N4 -1.0(4) . . . . ?
Cu1 N5 C20 N4 179.0(2) . . . . ?
N1 C10 O1 C11 -0.1(3) . . . . ?
C8 C10 O1 C11 -177.8(3) . . . . ?
N2 C11 O1 C10 0.4(3) . . . . ?
C12 C11 O1 C10 -178.4(3) . . . . ?
O2 N9 O4 H5A 9.3 . . . . ?
O3 N9 O4 H5A -171.2 . . . . ?
O2 N9 O4 H6A -152.3 . . . . ?
O3 N9 O4 H6A 27.2 . . . . ?
